data_7020466
loop_
_publ_author_name
'Ujam, Oguejiofo T.'
'Devoy, Sarah M.'
'Henderson, William'
'Nicholson, Brian K.'
'Hor, T. S. Andy'

_publ_section_title
;
 A novel structural rearrangement reaction of dialkylated derivatives of
 [Pt(2)(\m-S)(2)(PPh(3))(4)] involving Pt-C bond formation.
;
_journal_issue 41
_journal_name_full 'Dalton transactions (Cambridge, England : 2003)'
_journal_page_first 12773
_journal_page_last 12780
_journal_paper_doi 10.1039/c2dt31637d
_journal_volume 41
_journal_year 2012
_chemical_formula_moiety 'C63 H52 Cl1 N4 O4 P3 Pt2 S2, C1 H2 Cl2'
_chemical_formula_sum 'C64 H54 Cl3 N4 O4 P3 Pt2 S2'
_chemical_formula_weight 1596.67
_chemical_name_systematic
;
?
;
_space_group_IT_number 2
_symmetry_cell_setting triclinic
_symmetry_space_group_name_Hall '-P 1'
_symmetry_space_group_name_H-M 'P -1'
_atom_sites_solution_hydrogens geom
_atom_sites_solution_primary direct
_atom_sites_solution_secondary difmap
_audit_creation_method SHELXL-97
_cell_angle_alpha 112.021(2)
_cell_angle_beta 106.941(2)
_cell_angle_gamma 90.752(3)
_cell_formula_units_Z 2
_cell_length_a 13.1803(8)
_cell_length_b 15.4820(10)
_cell_length_c 19.2062(14)
_cell_measurement_reflns_used 7709
_cell_measurement_temperature 93(2)
_cell_measurement_theta_max 28
_cell_measurement_theta_min 2
_cell_volume 3442.3(4)
_computing_cell_refinement 'APEXII v1.0-27 '
_computing_data_collection 'APEXII v1.0-27 '
_computing_data_reduction 'APEXII v1.0-27 '
_computing_molecular_graphics 'ORTEP-3 for Windows and Mercury 3.0'
_computing_publication_material 'WinGX v1.64.05 (Farrugia, 2003)'
_computing_structure_refinement 'SHELXL-97 (Sheldrick, 1997)'
_computing_structure_solution 'SHELXS-97 (Sheldrick, 1997)'
_diffrn_ambient_temperature 93(2)
_diffrn_measured_fraction_theta_full 0.965
_diffrn_measured_fraction_theta_max 0.965
_diffrn_measurement_device_type 'Bruker APEXII CCD area detector'
_diffrn_measurement_method '\f and \w scans'
_diffrn_radiation_monochromator graphite
_diffrn_radiation_source 'fine-focus sealed tube'
_diffrn_radiation_type MoK\a
_diffrn_radiation_wavelength 0.71073
_diffrn_reflns_av_R_equivalents 0.0609
_diffrn_reflns_av_sigmaI/netI 0.0873
_diffrn_reflns_limit_h_max 15
_diffrn_reflns_limit_h_min -15
_diffrn_reflns_limit_k_max 18
_diffrn_reflns_limit_k_min -18
_diffrn_reflns_limit_l_max 22
_diffrn_reflns_limit_l_min -22
_diffrn_reflns_number 35154
_diffrn_reflns_theta_full 25.00
_diffrn_reflns_theta_max 25.00
_diffrn_reflns_theta_min 1.21
_exptl_absorpt_coefficient_mu 4.352
_exptl_absorpt_correction_T_max 0.9578
_exptl_absorpt_correction_T_min 0.6232
_exptl_absorpt_correction_type multi-scan
_exptl_absorpt_process_details SADABS
_exptl_crystal_colour red
_exptl_crystal_density_diffrn 1.540
_exptl_crystal_density_method 'not measured'
_exptl_crystal_description 'thin plate'
_exptl_crystal_F_000 1564
_exptl_crystal_size_max 0.12
_exptl_crystal_size_mid 0.05
_exptl_crystal_size_min 0.01
_platon_squeeze_details ' ?'
_refine_diff_density_max 5.280
_refine_diff_density_min -3.237
_refine_diff_density_rms 0.332
_refine_ls_extinction_method none
_refine_ls_goodness_of_fit_ref 1.157
_refine_ls_hydrogen_treatment constr
_refine_ls_matrix_type full
_refine_ls_number_parameters 719
_refine_ls_number_reflns 11716
_refine_ls_number_restraints 531
_refine_ls_restrained_S_all 1.132
_refine_ls_R_factor_all 0.0911
_refine_ls_R_factor_gt 0.0614
_refine_ls_shift/su_max 0.000
_refine_ls_shift/su_mean 0.000
_refine_ls_structure_factor_coef Fsqd
_refine_ls_weighting_details 'calc w=1/[\s^2^(Fo^2^)+(0.0891P)^2^+0.0000P] where P=(Fo^2^+2Fc^2^)/3'
_refine_ls_weighting_scheme calc
_refine_ls_wR_factor_gt 0.1608
_refine_ls_wR_factor_ref 0.1716
_reflns_number_gt 8014
_reflns_number_total 11716
_reflns_threshold_expression >2sigma(I)
_cod_data_source_file c2dt31637d.txt
_cod_data_source_block sdnpsq
_cod_database_code 7020466

loop_
_symmetry_equiv_pos_as_xyz
'x, y, z'
'-x, -y, -z'

loop_
_atom_site_label
_atom_site_type_symbol
_atom_site_fract_x
_atom_site_fract_y
_atom_site_fract_z
_atom_site_U_iso_or_equiv
_atom_site_adp_type
_atom_site_occupancy
_atom_site_symmetry_multiplicity
_atom_site_calc_flag
_atom_site_refinement_flags
Pt1 Pt 0.16190(3) 0.19038(3) 0.40889(2) 0.01353(14) Uani 1 1 d .
Pt2 Pt -0.09681(3) 0.16306(3) 0.26665(2) 0.01559(14) Uani 1 1 d .
Cl1 Cl -0.2260(2) 0.2018(2) 0.33575(17) 0.0243(6) Uani 1 1 d .
N1 N 0.0724(7) 0.2552(7) 0.1687(5) 0.023(2) Uani 1 1 d U
N2 N 0.1069(7) 0.3476(7) 0.1812(6) 0.024(2) Uani 1 1 d U
H2A H 0.1303 0.3920 0.2293 0.029 Uiso 1 1 calc R
N3 N 0.2026(8) 0.5301(7) 0.2005(7) 0.029(2) Uani 1 1 d U
N4 N 0.0632(9) 0.4280(8) -0.0861(7) 0.034(3) Uani 1 1 d U
O1 O 0.2450(7) 0.6017(6) 0.2023(5) 0.037(2) Uani 1 1 d .
O2 O 0.2056(7) 0.5200(6) 0.2620(5) 0.034(2) Uani 1 1 d .
O3 O 0.1133(8) 0.5013(7) -0.0772(6) 0.048(3) Uani 1 1 d .
O4 O -0.0017(8) 0.3742(7) -0.1476(5) 0.038(2) Uani 1 1 d .
P1 P 0.1948(2) 0.3019(2) 0.53501(17) 0.0147(6) Uani 1 1 d .
P2 P 0.2799(2) 0.0945(2) 0.44018(18) 0.0171(6) Uani 1 1 d .
P3 P -0.2063(2) 0.0458(2) 0.15954(18) 0.0204(7) Uani 1 1 d .
S1 S 0.0313(2) 0.28270(19) 0.37122(16) 0.0174(6) Uiso 1 1 d .
S2 S 0.1335(2) 0.09985(19) 0.27669(16) 0.0187(6) Uiso 1 1 d .
C1 C 0.0876(9) 0.3227(7) 0.3106(6) 0.017(2) Uani 1 1 d U
H1A H 0.0546 0.3776 0.3045 0.021 Uiso 1 1 calc R
H1B H 0.1657 0.3423 0.3367 0.021 Uiso 1 1 calc R
C2 C 0.0259(8) 0.1492(8) 0.2208(7) 0.017(2) Uani 1 1 d U
H2 H -0.0001 0.1064 0.1633 0.020 Uiso 1 1 calc R
C3 C 0.0666(8) 0.2443(8) 0.2305(6) 0.018(2) Uani 1 1 d U
C11 C 0.1032(9) 0.3659(8) 0.1179(7) 0.022(2) Uani 1 1 d U
C12 C 0.1478(9) 0.4546(8) 0.1241(7) 0.025(2) Uani 1 1 d U
C13 C 0.1321(9) 0.4726(9) 0.0553(7) 0.029(3) Uani 1 1 d U
H13 H 0.1567 0.5328 0.0594 0.035 Uiso 1 1 calc R
C14 C 0.0820(9) 0.4039(8) -0.0164(7) 0.026(3) Uiso 1 1 d U
C15 C 0.0379(10) 0.3161(9) -0.0277(8) 0.030(3) Uani 1 1 d U
H15 H -0.0007 0.2704 -0.0788 0.036 Uiso 1 1 calc R
C16 C 0.0544(9) 0.2988(8) 0.0424(7) 0.026(3) Uani 1 1 d U
H16 H 0.0304 0.2377 0.0368 0.031 Uiso 1 1 calc R
C111 C 0.0870(8) 0.3055(7) 0.5782(7) 0.017(2) Uani 1 1 d U
C112 C -0.0092(9) 0.2453(8) 0.5326(7) 0.019(2) Uani 1 1 d U
H112 H -0.0203 0.2049 0.4788 0.023 Uiso 1 1 calc R
C113 C -0.0878(9) 0.2454(8) 0.5669(7) 0.022(2) Uani 1 1 d U
H113 H -0.1519 0.2024 0.5373 0.026 Uiso 1 1 calc R
C114 C -0.0744(10) 0.3075(8) 0.6442(7) 0.026(3) Uani 1 1 d U
H114 H -0.1289 0.3074 0.6674 0.032 Uiso 1 1 calc R
C115 C 0.0204(9) 0.3702(8) 0.6872(7) 0.024(2) Uani 1 1 d U
H115 H 0.0285 0.4147 0.7391 0.029 Uiso 1 1 calc R
C116 C 0.1017(9) 0.3688(8) 0.6563(7) 0.020(2) Uani 1 1 d U
H116 H 0.1671 0.4098 0.6871 0.024 Uiso 1 1 calc R
C121 C 0.3125(9) 0.3116(7) 0.6182(6) 0.018(2) Uani 1 1 d U
C122 C 0.3105(10) 0.2595(8) 0.6650(7) 0.024(2) Uani 1 1 d U
H122 H 0.2475 0.2181 0.6514 0.028 Uiso 1 1 calc R
C123 C 0.3949(9) 0.2664(9) 0.7284(7) 0.033(3) Uani 1 1 d U
H123 H 0.3914 0.2296 0.7578 0.039 Uiso 1 1 calc R
C124 C 0.4854(10) 0.3275(9) 0.7494(8) 0.031(3) Uiso 1 1 d U
H124 H 0.5443 0.3344 0.7946 0.037 Uiso 1 1 calc R
C125 C 0.4915(11) 0.3794(9) 0.7049(8) 0.039(3) Uani 1 1 d U
H125 H 0.5553 0.4201 0.7190 0.047 Uiso 1 1 calc R
C126 C 0.4063(9) 0.3723(8) 0.6411(7) 0.026(3) Uani 1 1 d U
H126 H 0.4110 0.4092 0.6119 0.031 Uiso 1 1 calc R
C131 C 0.2111(8) 0.4144(7) 0.5275(6) 0.017(2) Uani 1 1 d U
C132 C 0.2844(9) 0.4296(8) 0.4931(7) 0.022(2) Uani 1 1 d U
H132 H 0.3293 0.3834 0.4779 0.026 Uiso 1 1 calc R
C133 C 0.2936(10) 0.5132(8) 0.4801(8) 0.030(3) Uani 1 1 d U
H133 H 0.3437 0.5230 0.4560 0.036 Uiso 1 1 calc R
C134 C 0.2291(9) 0.5797(8) 0.5029(7) 0.026(3) Uani 1 1 d U
H134 H 0.2366 0.6369 0.4961 0.031 Uiso 1 1 calc R
C135 C 0.1543(9) 0.5652(8) 0.5352(7) 0.024(3) Uani 1 1 d U
H135 H 0.1082 0.6111 0.5484 0.029 Uiso 1 1 calc R
C136 C 0.1446(8) 0.4833(8) 0.5491(6) 0.018(2) Uani 1 1 d U
H136 H 0.0936 0.4743 0.5728 0.021 Uiso 1 1 calc R
C211 C 0.2487(9) 0.0467(8) 0.5051(6) 0.018(2) Uani 1 1 d U
C212 C 0.1552(8) 0.0629(8) 0.5230(6) 0.019(2) Uani 1 1 d U
H212 H 0.1070 0.0968 0.4993 0.023 Uiso 1 1 calc R
C213 C 0.1302(9) 0.0308(8) 0.5749(6) 0.024(2) Uani 1 1 d U
H213 H 0.0656 0.0435 0.5870 0.029 Uiso 1 1 calc R
C214 C 0.1978(9) -0.0191(8) 0.6092(7) 0.024(2) Uani 1 1 d U
H214 H 0.1813 -0.0390 0.6463 0.029 Uiso 1 1 calc R
C215 C 0.2915(9) -0.0406(7) 0.5893(7) 0.021(2) Uani 1 1 d U
H215 H 0.3369 -0.0779 0.6106 0.025 Uiso 1 1 calc R
C216 C 0.3167(9) -0.0071(7) 0.5385(7) 0.020(2) Uani 1 1 d U
H216 H 0.3808 -0.0203 0.5258 0.025 Uiso 1 1 calc R
C221 C 0.4152(8) 0.1548(8) 0.4835(7) 0.018(2) Uani 1 1 d U
C222 C 0.4452(9) 0.2069(8) 0.4437(7) 0.025(3) Uani 1 1 d U
H222 H 0.3962 0.2071 0.3964 0.030 Uiso 1 1 calc R
C223 C 0.5480(9) 0.2581(9) 0.4751(7) 0.029(3) Uani 1 1 d U
H223 H 0.5706 0.2901 0.4475 0.034 Uiso 1 1 calc R
C224 C 0.6170(9) 0.2619(9) 0.5470(8) 0.030(3) Uani 1 1 d U
H224 H 0.6865 0.2970 0.5685 0.036 Uiso 1 1 calc R
C225 C 0.5852(9) 0.2155(8) 0.5865(7) 0.024(2) Uani 1 1 d U
H225 H 0.6323 0.2198 0.6361 0.029 Uiso 1 1 calc R
C226 C 0.4850(9) 0.1622(7) 0.5554(7) 0.020(2) Uani 1 1 d U
H226 H 0.4642 0.1304 0.5839 0.024 Uiso 1 1 calc R
C231 C 0.2850(9) -0.0110(8) 0.3569(6) 0.018(2) Uani 1 1 d U
C232 C 0.1993(9) -0.0832(8) 0.3211(7) 0.024(2) Uani 1 1 d U
H232 H 0.1417 -0.0776 0.3423 0.028 Uiso 1 1 calc R
C233 C 0.1962(10) -0.1636(9) 0.2550(7) 0.029(3) Uani 1 1 d U
H233 H 0.1352 -0.2105 0.2299 0.035 Uiso 1 1 calc R
C234 C 0.2807(11) -0.1748(9) 0.2264(8) 0.034(3) Uani 1 1 d U
H234 H 0.2786 -0.2297 0.1815 0.041 Uiso 1 1 calc R
C235 C 0.3691(11) -0.1069(9) 0.2623(8) 0.035(3) Uani 1 1 d U
H235 H 0.4287 -0.1161 0.2433 0.042 Uiso 1 1 calc R
C236 C 0.3712(10) -0.0232(8) 0.3275(7) 0.025(2) Uani 1 1 d U
H236 H 0.4313 0.0244 0.3512 0.030 Uiso 1 1 calc R
C311 C -0.1838(8) 0.0345(8) 0.0667(6) 0.018(2) Uani 1 1 d U
C312 C -0.1667(9) -0.0507(8) 0.0154(7) 0.027(3) Uani 1 1 d U
H312 H -0.1666 -0.1049 0.0274 0.032 Uiso 1 1 calc R
C313 C -0.1496(9) -0.0553(9) -0.0547(7) 0.031(3) Uani 1 1 d U
H313 H -0.1368 -0.1130 -0.0900 0.037 Uiso 1 1 calc R
C314 C -0.1512(10) 0.0232(10) -0.0726(7) 0.033(3) Uani 1 1 d U
H314 H -0.1434 0.0189 -0.1214 0.040 Uiso 1 1 calc R
C315 C -0.1644(9) 0.1087(9) -0.0188(7) 0.027(3) Uani 1 1 d U
H315 H -0.1631 0.1635 -0.0299 0.032 Uiso 1 1 calc R
C316 C -0.1793(9) 0.1134(8) 0.0505(7) 0.023(2) Uani 1 1 d U
H316 H -0.1865 0.1722 0.0878 0.028 Uiso 1 1 calc R
C321 C -0.3488(9) 0.0566(8) 0.1429(7) 0.027(3) Uani 1 1 d U
C322 C -0.4039(12) 0.0973(12) 0.0910(9) 0.054(4) Uani 1 1 d U
H322 H -0.3683 0.1175 0.0622 0.065 Uiso 1 1 calc R
C323 C -0.5100(11) 0.1075(11) 0.0825(9) 0.051(4) Uani 1 1 d U
H323 H -0.5481 0.1331 0.0462 0.062 Uiso 1 1 calc R
C324 C -0.5618(10) 0.0811(10) 0.1258(9) 0.046(3) Uani 1 1 d U
H324 H -0.6353 0.0872 0.1188 0.056 Uiso 1 1 calc R
C325 C -0.5059(10) 0.0460(10) 0.1791(9) 0.046(3) Uani 1 1 d U
H325 H -0.5406 0.0318 0.2113 0.055 Uiso 1 1 calc R
C326 C -0.3991(10) 0.0304(9) 0.1880(8) 0.037(3) Uani 1 1 d U
H326 H -0.3626 0.0029 0.2233 0.046 Uiso 1 1 calc R
C331 C -0.1959(9) -0.0693(8) 0.1657(7) 0.023(2) Uani 1 1 d U
C332 C -0.2770(11) -0.1455(9) 0.1193(8) 0.033(3) Uani 1 1 d U
H332 H -0.3374 -0.1382 0.0813 0.040 Uiso 1 1 calc R
C333 C -0.2727(10) -0.2300(9) 0.1264(8) 0.035(3) Uani 1 1 d U
H333 H -0.3297 -0.2802 0.0945 0.042 Uiso 1 1 calc R
C334 C -0.1847(10) -0.2414(8) 0.1804(8) 0.030(3) Uani 1 1 d U
H334 H -0.1803 -0.3004 0.1850 0.036 Uiso 1 1 calc R
C335 C -0.1036(10) -0.1686(8) 0.2277(7) 0.025(2) Uani 1 1 d U
H335 H -0.0448 -0.1759 0.2667 0.030 Uiso 1 1 calc R
C336 C -0.1081(9) -0.0819(8) 0.2179(7) 0.023(2) Uani 1 1 d U
H336 H -0.0496 -0.0327 0.2479 0.027 Uiso 1 1 calc R
C83 C -0.2453(14) 0.3460(11) 0.2312(10) 0.060(5) Uani 1 1 d .
H83A H -0.2026 0.3481 0.2837 0.072 Uiso 1 1 calc R
H83B H -0.2794 0.2803 0.1976 0.072 Uiso 1 1 calc R
Cl2 Cl -0.1611(3) 0.3785(3) 0.1890(2) 0.0523(10) Uani 1 1 d .
Cl3 Cl -0.3456(3) 0.4185(3) 0.2428(3) 0.0714(13) Uani 1 1 d .

loop_
_atom_site_aniso_label
_atom_site_aniso_U_11
_atom_site_aniso_U_22
_atom_site_aniso_U_33
_atom_site_aniso_U_23
_atom_site_aniso_U_13
_atom_site_aniso_U_12
Pt1 0.0127(2) 0.0148(2) 0.0192(3) 0.01201(19) 0.00639(19) 0.00887(18)
Pt2 0.0169(2) 0.0156(2) 0.0208(3) 0.0129(2) 0.00748(19) 0.00952(19)
Cl1 0.0256(15) 0.0227(15) 0.0338(18) 0.0155(14) 0.0167(13) 0.0080(13)
N1 0.024(5) 0.022(5) 0.024(5) 0.009(4) 0.008(4) 0.000(4)
N2 0.025(5) 0.018(5) 0.031(5) 0.014(4) 0.005(4) 0.003(4)
N3 0.020(5) 0.026(5) 0.048(6) 0.026(5) 0.006(5) 0.010(4)
N4 0.042(7) 0.042(7) 0.043(6) 0.032(6) 0.028(6) 0.028(6)
O1 0.023(5) 0.028(5) 0.059(6) 0.031(5) -0.005(4) 0.003(4)
O2 0.042(5) 0.028(5) 0.038(6) 0.016(4) 0.016(4) 0.012(4)
O3 0.052(6) 0.058(7) 0.066(7) 0.054(6) 0.025(5) 0.017(6)
O4 0.050(6) 0.046(6) 0.032(6) 0.028(5) 0.016(5) 0.030(5)
P1 0.0110(14) 0.0170(14) 0.0231(16) 0.0147(13) 0.0062(12) 0.0117(12)
P2 0.0125(14) 0.0185(15) 0.0254(17) 0.0136(13) 0.0065(13) 0.0080(13)
P3 0.0216(16) 0.0175(15) 0.0247(17) 0.0118(13) 0.0064(14) 0.0078(13)
C1 0.018(6) 0.020(5) 0.021(5) 0.017(4) 0.004(5) 0.012(5)
C2 0.012(5) 0.022(5) 0.020(6) 0.010(5) 0.008(5) 0.006(5)
C3 0.018(6) 0.022(5) 0.025(6) 0.018(4) 0.010(5) 0.012(5)
C11 0.026(6) 0.023(5) 0.033(5) 0.020(4) 0.019(5) 0.017(5)
C12 0.027(6) 0.022(5) 0.037(6) 0.019(4) 0.014(5) 0.016(5)
C13 0.031(7) 0.032(6) 0.049(6) 0.036(5) 0.022(5) 0.019(5)
C15 0.034(7) 0.030(6) 0.034(6) 0.020(5) 0.012(6) 0.015(5)
C16 0.030(7) 0.023(5) 0.034(5) 0.020(5) 0.010(5) 0.010(5)
C111 0.017(5) 0.015(5) 0.029(6) 0.016(4) 0.011(5) 0.010(4)
C112 0.022(6) 0.018(6) 0.022(6) 0.011(4) 0.010(4) 0.006(4)
C113 0.014(5) 0.025(6) 0.029(6) 0.016(5) 0.002(5) -0.002(5)
C114 0.024(5) 0.036(7) 0.037(6) 0.023(5) 0.022(5) 0.008(5)
C115 0.032(6) 0.031(6) 0.013(6) 0.012(5) 0.009(4) 0.008(5)
C116 0.019(5) 0.015(5) 0.029(6) 0.013(4) 0.005(5) 0.006(5)
C121 0.018(5) 0.014(5) 0.023(6) 0.007(5) 0.008(4) 0.009(4)
C122 0.028(6) 0.024(6) 0.022(6) 0.011(5) 0.009(5) 0.018(5)
C123 0.028(7) 0.042(7) 0.035(7) 0.026(6) 0.007(5) 0.022(6)
C125 0.026(6) 0.029(7) 0.042(8) -0.001(6) 0.001(5) -0.005(6)
C126 0.023(6) 0.016(6) 0.042(7) 0.013(5) 0.013(5) 0.017(5)
C131 0.011(5) 0.014(5) 0.019(6) 0.005(5) -0.002(4) -0.001(4)
C132 0.021(6) 0.017(5) 0.032(7) 0.013(5) 0.011(5) 0.009(5)
C133 0.025(6) 0.028(6) 0.046(8) 0.021(6) 0.014(6) 0.005(5)
C134 0.023(6) 0.016(5) 0.044(8) 0.017(5) 0.010(5) 0.008(5)
C135 0.022(6) 0.014(5) 0.039(7) 0.013(5) 0.009(5) 0.008(5)
C136 0.008(5) 0.024(6) 0.024(6) 0.013(5) 0.004(4) 0.008(4)
C211 0.022(6) 0.020(6) 0.017(6) 0.013(5) 0.008(5) 0.010(5)
C212 0.011(5) 0.020(6) 0.026(6) 0.011(5) 0.003(5) 0.005(5)
C213 0.019(6) 0.031(7) 0.019(6) 0.008(5) 0.004(5) 0.003(5)
C214 0.023(6) 0.029(6) 0.027(7) 0.016(5) 0.010(5) 0.002(5)
C215 0.020(5) 0.017(6) 0.031(7) 0.021(5) 0.001(5) 0.006(5)
C216 0.018(6) 0.018(6) 0.033(7) 0.018(5) 0.009(5) 0.009(5)
C221 0.010(5) 0.017(6) 0.025(6) 0.001(5) 0.011(4) -0.006(4)
C222 0.020(5) 0.021(6) 0.047(7) 0.027(6) 0.010(5) 0.012(5)
C223 0.018(6) 0.031(7) 0.045(7) 0.025(6) 0.009(5) 0.003(5)
C224 0.009(5) 0.029(7) 0.050(8) 0.017(6) 0.003(5) 0.000(5)
C225 0.012(5) 0.030(7) 0.022(6) 0.009(5) -0.004(4) 0.007(5)
C226 0.022(5) 0.013(5) 0.028(6) 0.008(5) 0.011(5) 0.008(4)
C231 0.023(6) 0.018(5) 0.022(6) 0.016(4) 0.009(5) 0.013(4)
C232 0.022(5) 0.020(5) 0.035(7) 0.016(5) 0.010(5) 0.013(4)
C233 0.037(6) 0.027(6) 0.027(6) 0.018(5) 0.006(5) 0.008(5)
C234 0.054(7) 0.026(6) 0.033(7) 0.017(5) 0.021(6) 0.020(5)
C235 0.050(7) 0.028(6) 0.042(8) 0.018(5) 0.032(6) 0.021(5)
C236 0.026(6) 0.023(5) 0.036(7) 0.021(5) 0.013(5) 0.011(5)
C311 0.011(5) 0.024(6) 0.019(6) 0.011(4) 0.001(5) 0.007(5)
C312 0.025(6) 0.020(5) 0.031(7) 0.005(5) 0.010(5) 0.003(5)
C313 0.025(6) 0.027(6) 0.031(6) -0.001(5) 0.011(6) 0.004(6)
C314 0.024(6) 0.047(7) 0.024(7) 0.010(5) 0.008(5) 0.003(6)
C315 0.020(6) 0.031(6) 0.032(7) 0.017(5) 0.005(5) 0.003(5)
C316 0.028(6) 0.022(5) 0.022(6) 0.012(5) 0.006(5) 0.008(5)
C321 0.020(6) 0.018(6) 0.036(7) 0.003(5) 0.009(5) 0.010(5)
C322 0.046(7) 0.087(11) 0.065(10) 0.053(8) 0.036(7) 0.040(8)
C323 0.026(6) 0.066(10) 0.058(10) 0.031(8) -0.002(6) 0.019(7)
C324 0.008(6) 0.050(9) 0.065(10) 0.010(7) 0.004(6) 0.013(6)
C325 0.025(6) 0.050(9) 0.070(10) 0.026(7) 0.023(7) 0.019(6)
C326 0.031(6) 0.034(7) 0.055(9) 0.024(6) 0.017(6) 0.021(6)
C331 0.032(6) 0.022(5) 0.019(6) 0.010(5) 0.012(5) 0.009(5)
C332 0.038(7) 0.026(6) 0.033(7) 0.014(5) 0.004(5) 0.003(5)
C333 0.032(6) 0.021(6) 0.047(8) 0.013(6) 0.009(5) 0.000(5)
C334 0.030(6) 0.024(6) 0.053(8) 0.024(6) 0.026(5) 0.011(5)
C335 0.029(6) 0.024(6) 0.032(7) 0.017(5) 0.017(5) 0.011(5)
C336 0.026(6) 0.022(5) 0.029(7) 0.014(5) 0.015(5) 0.008(5)
C83 0.085(12) 0.051(10) 0.077(12) 0.040(9) 0.052(10) 0.053(9)
Cl2 0.052(2) 0.038(2) 0.073(3) 0.023(2) 0.027(2) 0.0171(18)
Cl3 0.056(3) 0.074(3) 0.109(4) 0.050(3) 0.042(3) 0.042(2)

loop_
_atom_type_symbol
_atom_type_description
_atom_type_scat_dispersion_real
_atom_type_scat_dispersion_imag
_atom_type_scat_source
C C 0.0033 0.0016 'International Tables Vol C Tables 4.2.6.8 and 6.1.1.4'
H H 0.0000 0.0000 'International Tables Vol C Tables 4.2.6.8 and 6.1.1.4'
N N 0.0061 0.0033 'International Tables Vol C Tables 4.2.6.8 and 6.1.1.4'
O O 0.0106 0.0060 'International Tables Vol C Tables 4.2.6.8 and 6.1.1.4'
P P 0.1023 0.0942 'International Tables Vol C Tables 4.2.6.8 and 6.1.1.4'
S S 0.1246 0.1234 'International Tables Vol C Tables 4.2.6.8 and 6.1.1.4'
Cl Cl 0.1484 0.1585 'International Tables Vol C Tables 4.2.6.8 and 6.1.1.4'
Pt Pt -1.7033 8.3905 'International Tables Vol C Tables 4.2.6.8 and 6.1.1.4'

loop_
_geom_angle_atom_site_label_1
_geom_angle_atom_site_label_2
_geom_angle_atom_site_label_3
_geom_angle
P2 Pt1 P1 97.42(10)
P2 Pt1 S2 88.77(10)
P1 Pt1 S2 170.17(10)
P2 Pt1 S1 176.69(10)
P1 Pt1 S1 84.99(9)
S2 Pt1 S1 89.15(10)
C2 Pt2 P3 93.3(3)
C2 Pt2 S1 80.4(3)
P3 Pt2 S1 173.74(10)
C2 Pt2 Cl1 171.3(3)
P3 Pt2 Cl1 95.21(11)
S1 Pt2 Cl1 91.03(10)
C3 N1 N2 115.1(9)
C11 N2 N1 118.1(10)
O1 N3 O2 121.6(11)
O1 N3 C12 118.9(10)
O2 N3 C12 119.5(10)
O4 N4 O3 125.4(11)
O4 N4 C14 116.9(11)
O3 N4 C14 117.7(12)
C131 P1 C121 102.9(5)
C131 P1 C111 106.5(5)
C121 P1 C111 101.4(5)
C131 P1 Pt1 105.5(4)
C121 P1 Pt1 123.1(3)
C111 P1 Pt1 115.8(4)
C221 P2 C211 110.1(5)
C221 P2 C231 104.3(5)
C211 P2 C231 102.6(5)
C221 P2 Pt1 111.0(4)
C211 P2 Pt1 112.7(4)
C231 P2 Pt1 115.6(4)
C321 P3 C331 103.4(6)
C321 P3 C311 105.2(5)
C331 P3 C311 106.8(5)
C321 P3 Pt2 114.1(4)
C331 P3 Pt2 112.9(4)
C311 P3 Pt2 113.5(4)
C1 S1 Pt2 96.9(4)
C1 S1 Pt1 100.8(3)
Pt2 S1 Pt1 99.45(10)
C2 S2 Pt1 105.6(4)
C3 C1 S1 109.4(7)
C3 C2 S2 110.4(7)
C3 C2 Pt2 107.5(7)
S2 C2 Pt2 108.8(5)
N1 C3 C2 117.8(10)
N1 C3 C1 124.6(10)
C2 C3 C1 117.2(9)
N2 C11 C16 120.4(10)
N2 C11 C12 122.8(11)
C16 C11 C12 116.8(10)
C13 C12 C11 119.9(11)
C13 C12 N3 118.4(10)
C11 C12 N3 121.6(10)
C14 C13 C12 119.7(11)
C13 C14 C15 124.1(12)
C13 C14 N4 117.3(11)
C15 C14 N4 118.3(11)
C14 C15 C16 115.6(12)
C11 C16 C15 123.6(11)
C112 C111 C116 120.8(10)
C112 C111 P1 119.4(8)
C116 C111 P1 119.8(8)
C113 C112 C111 118.9(10)
C112 C113 C114 120.9(10)
C113 C114 C115 119.0(10)
C116 C115 C114 121.5(11)
C115 C116 C111 118.8(10)
C126 C121 C122 116.6(10)
C126 C121 P1 122.6(9)
C122 C121 P1 120.8(9)
C123 C122 C121 122.7(12)
C122 C123 C124 119.0(12)
C123 C124 C125 120.4(12)
C126 C125 C124 120.4(12)
C125 C126 C121 120.9(12)
C132 C131 C136 118.8(10)
C132 C131 P1 119.0(8)
C136 C131 P1 121.9(8)
C131 C132 C133 120.9(11)
C134 C133 C132 119.0(11)
C135 C134 C133 121.1(11)
C134 C135 C136 120.7(10)
C135 C136 C131 119.4(10)
C212 C211 C216 118.4(10)
C212 C211 P2 119.0(8)
C216 C211 P2 122.5(8)
C211 C212 C213 120.9(11)
C214 C213 C212 120.7(11)
C213 C214 C215 119.7(11)
C216 C215 C214 119.3(10)
C215 C216 C211 120.9(10)
C226 C221 C222 118.9(10)
C226 C221 P2 124.8(8)
C222 C221 P2 115.8(9)
C223 C222 C221 119.2(11)
C224 C223 C222 119.9(11)
C225 C224 C223 120.2(11)
C224 C225 C226 120.9(11)
C221 C226 C225 120.7(11)
C232 C231 C236 118.1(10)
C232 C231 P2 118.6(8)
C236 C231 P2 123.2(9)
C231 C232 C233 121.4(11)
C234 C233 C232 120.0(12)
C233 C234 C235 120.3(12)
C234 C235 C236 120.1(12)
C231 C236 C235 120.0(11)
C316 C311 C312 120.2(11)
C316 C311 P3 118.6(9)
C312 C311 P3 121.1(9)
C311 C312 C313 118.8(11)
C314 C313 C312 120.6(11)
C313 C314 C315 119.6(12)
C316 C315 C314 119.7(12)
C311 C316 C315 121.0(11)
C326 C321 C322 120.8(11)
C326 C321 P3 118.0(9)
C322 C321 P3 121.0(10)
C323 C322 C321 119.3(14)
C322 C323 C324 121.0(14)
C325 C324 C323 119.2(12)
C324 C325 C326 122.3(14)
C321 C326 C325 117.3(13)
C336 C331 C332 118.0(11)
C336 C331 P3 120.0(9)
C332 C331 P3 122.0(9)
C333 C332 C331 122.4(12)
C332 C333 C334 119.1(12)
C335 C334 C333 120.6(11)
C334 C335 C336 119.5(12)
C331 C336 C335 120.2(11)
Cl2 C83 Cl3 112.9(8)

loop_
_geom_bond_atom_site_label_1
_geom_bond_atom_site_label_2
_geom_bond_distance
Pt1 P2 2.273(3)
Pt1 P1 2.295(3)
Pt1 S2 2.305(3)
Pt1 S1 2.376(3)
Pt2 C2 2.034(10)
Pt2 P3 2.238(3)
Pt2 S1 2.338(3)
Pt2 Cl1 2.402(3)
N1 C3 1.284(13)
N1 N2 1.404(12)
N2 C11 1.336(14)
N3 O1 1.219(12)
N3 O2 1.238(12)
N3 C12 1.454(16)
N4 O4 1.214(13)
N4 O3 1.233(13)
N4 C14 1.476(15)
P1 C131 1.815(11)
P1 C121 1.831(11)
P1 C111 1.834(10)
P2 C221 1.804(10)
P2 C211 1.805(11)
P2 C231 1.828(11)
P3 C321 1.833(12)
P3 C331 1.835(12)
P3 C311 1.836(11)
S1 C1 1.823(11)
S2 C2 1.872(11)
C1 C3 1.502(15)
C2 C3 1.485(15)
C11 C16 1.381(16)
C11 C12 1.436(16)
C12 C13 1.408(16)
C13 C14 1.347(17)
C14 C15 1.384(16)
C15 C16 1.426(16)
C111 C112 1.398(15)
C111 C116 1.404(15)
C112 C113 1.380(15)
C113 C114 1.390(16)
C114 C115 1.396(17)
C115 C116 1.365(15)
C121 C126 1.396(15)
C121 C122 1.421(15)
C122 C123 1.357(16)
C123 C124 1.372(17)
C124 C125 1.393(18)
C125 C126 1.367(17)
C131 C132 1.382(15)
C131 C136 1.408(15)
C132 C133 1.416(16)
C133 C134 1.370(16)
C134 C135 1.365(16)
C135 C136 1.402(15)
C211 C212 1.375(14)
C211 C216 1.412(14)
C212 C213 1.380(15)
C213 C214 1.372(16)
C214 C215 1.404(15)
C215 C216 1.376(15)
C221 C226 1.381(16)
C221 C222 1.422(15)
C222 C223 1.401(16)
C223 C224 1.393(17)
C224 C225 1.362(17)
C225 C226 1.387(15)
C231 C232 1.392(15)
C231 C236 1.393(15)
C232 C233 1.395(16)
C233 C234 1.366(17)
C234 C235 1.375(18)
C235 C236 1.418(16)
C311 C316 1.373(15)
C311 C312 1.387(15)
C312 C313 1.403(17)
C313 C314 1.382(19)
C314 C315 1.390(17)
C315 C316 1.378(16)
C321 C326 1.395(17)
C321 C322 1.406(18)
C322 C323 1.378(19)
C323 C324 1.38(2)
C324 C325 1.37(2)
C325 C326 1.403(17)
C331 C336 1.364(16)
C331 C332 1.397(17)
C332 C333 1.366(17)
C333 C334 1.377(18)
C334 C335 1.369(16)
C335 C336 1.423(15)
C83 Cl2 1.720(16)
C83 Cl3 1.755(14)

loop_
_platon_squeeze_void_nr
_platon_squeeze_void_average_x
_platon_squeeze_void_average_y
_platon_squeeze_void_average_z
_platon_squeeze_void_volume
_platon_squeeze_void_count_electrons
1 0.500 0.500 0.000 596.8 160.2
